data_7233645
loop_
_publ_author_name
'Paul Kautny'
'Daniel Lumpi'
'Yanping Wang'
'Antoine Tissot'
'Johannes Bintinger'
'Ernst Horkel'
'Berthold Stoger'
'Christian Hametner'
'Hans Hagemann'
'Dongge Ma'
'Johannes Fr&#x00F6;hlich'

_publ_section_title
;
 Oxadiazole based bipolar host materials employing planarized triarylamine
 donors for RGB PHOLEDs with low efficiency roll-off
;
_journal_name_full 'Journal of Materials Chemistry C'
_journal_page_first 2069
_journal_page_last 2081
_journal_paper_doi 10.1039/C3TC32338B
_journal_volume 2
_journal_year 2014
_chemical_formula_sum 'C46 H28 N4 O S2'
_chemical_formula_weight 716.9
_space_group_IT_number 33
_space_group_name_Hall 'P 2c -2n'
_space_group_name_H-M_alt 'P n a 21'
_symmetry_cell_setting orthorhombic
_symmetry_Int_Tables_number 33
_symmetry_space_group_name_Hall 'P 2c -2n'
_symmetry_space_group_name_H-M 'P n a 21'
_cell_angle_alpha 90
_cell_angle_beta 90
_cell_angle_gamma 90
_cell_formula_units_Z 8
_cell_length_a 16.6992(7)
_cell_length_b 8.3716(3)
_cell_length_c 49.404(2)
_cell_measurement_reflns_used 26958
_cell_measurement_temperature 150
_cell_measurement_theta_max 27.2
_cell_measurement_theta_min 2.5
_cell_volume 6906.6(5)
_computing_cell_refinement 'SAINT-Plus (Bruker, 2012)'
_computing_data_collection 'APEX2 (Bruker, 2012)'
_computing_data_reduction 'SAINT-Plus (Bruker, 2012)'
_computing_molecular_graphics 'PLATON (Spek, 2009)'
_computing_structure_refinement 'JANA2006 (Petricek et al., 2006)'
_computing_structure_solution 'SUPERFLIP (Palatinus, 2007)'
_diffrn_ambient_temperature 150
_diffrn_measured_fraction_theta_full 1
_diffrn_measured_fraction_theta_max 1
_diffrn_measurement_device 'four-cycle diffractometer'
_diffrn_measurement_device_type 'Bruker KAPPA APEX II CCD'
_diffrn_measurement_method '\w and \f scans'
_diffrn_radiation_monochromator graphite
_diffrn_radiation_probe x-ray
_diffrn_radiation_source 'X-ray tube'
_diffrn_radiation_type 'Mo K\a'
_diffrn_radiation_wavelength 0.71073
_diffrn_reflns_av_R_equivalents 0.0519
_diffrn_reflns_av_sigmaI/netI 0.0361
_diffrn_reflns_limit_h_max 21
_diffrn_reflns_limit_h_min -21
_diffrn_reflns_limit_k_max 10
_diffrn_reflns_limit_k_min -10
_diffrn_reflns_limit_l_max 64
_diffrn_reflns_limit_l_min -64
_diffrn_reflns_number 124623
_diffrn_reflns_theta_full 27.53
_diffrn_reflns_theta_max 27.53
_diffrn_reflns_theta_min 0.82
_exptl_absorpt_coefficient_mu 0.199
_exptl_absorpt_correction_T_max 1.00
_exptl_absorpt_correction_T_min 0.95
_exptl_absorpt_correction_type multi-scan
_exptl_absorpt_process_details 'SADABS (Bruker, 2012)'
_exptl_crystal_colour 'clear colourless'
_exptl_crystal_density_diffrn 1.3784
_exptl_crystal_description plate
_exptl_crystal_F_000 2976
_exptl_crystal_size_max 0.45
_exptl_crystal_size_mid 0.22
_exptl_crystal_size_min 0.02
_refine_diff_density_max 0.20
_refine_diff_density_min -0.21
_refine_ls_abs_structure_details '  7850 of Friedel pairs used in the refinement'
_refine_ls_abs_structure_Flack 0.45(3)
_refine_ls_extinction_method none
_refine_ls_goodness_of_fit_gt 1.68
_refine_ls_goodness_of_fit_ref 1.53
_refine_ls_hydrogen_treatment constr
_refine_ls_number_constraints 225
_refine_ls_number_parameters 955
_refine_ls_number_reflns 15888
_refine_ls_number_restraints 0
_refine_ls_R_factor_all 0.0566
_refine_ls_R_factor_gt 0.0361
_refine_ls_shift/su_max 0.0427
_refine_ls_shift/su_mean 0.0044
_refine_ls_structure_factor_coef F
_refine_ls_weighting_details w=1/(\s^2^(F)+0.0001F^2^)
_refine_ls_weighting_scheme sigma
_refine_ls_wR_factor_gt 0.0347
_refine_ls_wR_factor_ref 0.0363
_reflns_number_gt 12304
_reflns_number_total 15888
_reflns_threshold_expression I>3\s(I)
_cod_data_source_file 1000003.cif
_cod_data_source_block PCOD1000003
_cod_depositor_comments
;
The following automatic conversions were performed:

data item '_diffrn_radiation_probe' value 'X-ray' was changed to
'x-ray' in accordance with the built-in table derived from the CIF
Core dictionary named 'cif_core.dic' version 2.4.5 last updated on
2014-11-21.

Automatic conversion script
Id: cif_fix_values 6909 2019-04-08 15:41:33Z antanas 
;
_cod_original_cell_volume 6906.7(5)
_cod_original_sg_symbol_Hall 'P -2xabc;-2yab;2zc'
_cod_original_formula_sum 'C46 H28 N4 O1 S2'
_cod_database_code 7233645

loop_
_symmetry_equiv_pos_site_id
_symmetry_equiv_pos_as_xyz
1 x,y,z
2 -x,-y,z+1/2
3 x+1/2,-y+1/2,z
4 -x+1/2,y+1/2,z+1/2

loop_
_atom_site_label
_atom_site_type_symbol
_atom_site_fract_x
_atom_site_fract_y
_atom_site_fract_z
_atom_site_adp_type
_atom_site_U_iso_or_equiv
_atom_site_symmetry_multiplicity
_atom_site_occupancy
_atom_site_calc_flag
_atom_site_refinement_flags
_atom_site_disorder_assembly
_atom_site_disorder_group
S1 S 0.19627(3) 0.65101(7) 0.005246 Uani 0.03159(19) 4 1 d . . .
S2 S -0.13295(3) 0.22203(7) 0.045099(13) Uani 0.02554(18) 4 1 d . . .
N1 N 0.12896(10) 0.4507(2) 0.04919(4) Uani 0.0244(6) 4 1 d . . .
N2 N 0.08468(10) 0.36209(19) 0.06826(4) Uani 0.0218(6) 4 1 d . . .
N3 N -0.18617(12) 0.1974(2) -0.06641(4) Uani 0.0310(6) 4 1 d . . .
N4 N 0.14257(10) 0.12820(18) 0.18283(4) Uani 0.0192(5) 4 1 d . . .
O1 O 0.01139(8) 0.39507(15) 0.03122(3) Uani 0.0210(5) 4 1 d . . .
C1 C 0.08365(12) 0.4666(2) 0.02805(5) Uani 0.0198(7) 4 1 d . . .
C2 C 0.01655(13) 0.3321(2) 0.05702(4) Uani 0.0197(7) 4 1 d . . .
C3 C 0.10620(12) 0.5486(2) 0.00355(5) Uani 0.0214(7) 4 1 d . . .
C4 C 0.07465(13) 0.5517(2) -0.02235(4) Uani 0.0228(7) 4 1 d . . .
C5 C 0.12499(15) 0.6373(3) -0.04022(5) Uani 0.0332(8) 4 1 d . . .
C6 C 0.19145(15) 0.6981(3) -0.02831(5) Uani 0.0395(9) 4 1 d . . .
C7 C -0.05215(11) 0.2459(2) 0.06675(5) Uani 0.0182(7) 4 1 d . . .
C8 C -0.06462(12) 0.1680(2) 0.09098(4) Uani 0.0201(6) 4 1 d . . .
C9 C -0.13970(13) 0.0883(3) 0.09126(5) Uani 0.0269(7) 4 1 d . . .
C10 C -0.18251(13) 0.1075(2) 0.06821(5) Uani 0.0289(8) 4 1 d . . .
C11 C 0.00368(13) 0.4638(2) -0.03249(4) Uani 0.0229(7) 4 1 d . . .
C12 C -0.07150(12) 0.4667(3) -0.02053(4) Uani 0.0248(7) 4 1 d . . .
C13 C -0.13429(13) 0.3797(3) -0.03163(5) Uani 0.0278(7) 4 1 d . . .
C14 C -0.12274(13) 0.2885(3) -0.05472(5) Uani 0.0265(7) 4 1 d . . .
C15 C -0.04874(14) 0.2886(3) -0.06716(5) Uani 0.0325(8) 4 1 d . . .
C16 C 0.01336(14) 0.3748(2) -0.05623(4) Uani 0.0275(7) 4 1 d . . .
C17 C -0.01016(12) 0.1611(2) 0.11470(4) Uani 0.0190(6) 4 1 d . . .
C18 C 0.02792(12) 0.2962(2) 0.12508(4) Uani 0.0192(6) 4 1 d . . .
C19 C 0.07610(12) 0.2868(2) 0.14800(4) Uani 0.0197(6) 4 1 d . . .
C20 C 0.09041(12) 0.1402(2) 0.16011(4) Uani 0.0183(6) 4 1 d . . .
C21 C 0.05333(12) 0.0036(2) 0.14988(4) Uani 0.0212(7) 4 1 d . . .
C22 C 0.00208(11) 0.0153(2) 0.12801(4) Uani 0.0198(6) 4 1 d . . .
C23 C -0.17726(14) 0.0391(3) -0.07578(5) Uani 0.0321(8) 4 1 d . . .
C24 C -0.11813(17) -0.0716(3) -0.06948(6) Uani 0.0443(10) 4 1 d . . .
C25 C -0.12423(18) -0.2202(3) -0.08162(8) Uani 0.0553(12) 4 1 d . . .
C26 C -0.18601(19) -0.2569(4) -0.09918(8) Uani 0.0593(13) 4 1 d . . .
C27 C -0.24413(18) -0.1473(3) -0.10533(5) Uani 0.0475(10) 4 1 d . . .
C28 C -0.24039(14) 0.0047(3) -0.09356(5) Uani 0.0336(8) 4 1 d . . .
C29 C -0.28910(14) 0.1451(3) -0.09554(5) Uani 0.0308(8) 4 1 d . . .
C30 C -0.35696(15) 0.1842(3) -0.11068(5) Uani 0.0366(9) 4 1 d . . .
C31 C -0.38831(16) 0.3345(3) -0.10857(5) Uani 0.0405(9) 4 1 d . . .
C32 C -0.35395(15) 0.4486(3) -0.09134(6) Uani 0.0424(9) 4 1 d . . .
C33 C -0.28625(15) 0.4128(3) -0.07624(5) Uani 0.0367(8) 4 1 d . . .
C34 C -0.25447(13) 0.2615(3) -0.07841(5) Uani 0.0284(7) 4 1 d . . .
C35 C 0.21778(12) 0.2009(2) 0.18569(4) Uani 0.0200(6) 4 1 d . . .
C36 C 0.25943(13) 0.2981(2) 0.16781(5) Uani 0.0237(7) 4 1 d . . .
C37 C 0.33540(13) 0.3478(2) 0.17534(5) Uani 0.0294(8) 4 1 d . . .
C38 C 0.36886(13) 0.3038(3) 0.20032(6) Uani 0.0324(8) 4 1 d . . .
C39 C 0.32697(13) 0.2089(3) 0.21798(5) Uani 0.0303(8) 4 1 d . . .
C40 C 0.24984(13) 0.1558(2) 0.21088(4) Uani 0.0222(7) 4 1 d . . .
C41 C 0.19269(13) 0.0534(2) 0.22399(4) Uani 0.0224(7) 4 1 d . . .
C42 C 0.19019(15) -0.0228(3) 0.24927(5) Uani 0.0315(8) 4 1 d . . .
C43 C 0.12406(15) -0.1124(3) 0.25585(5) Uani 0.0342(8) 4 1 d . . .
C44 C 0.06094(15) -0.1292(2) 0.23763(5) Uani 0.0288(8) 4 1 d . . .
C45 C 0.06117(13) -0.0542(2) 0.21284(4) Uani 0.0231(7) 4 1 d . . .
C46 C 0.12766(12) 0.0372(2) 0.20601(4) Uani 0.0197(6) 4 1 d . . .
S3 S 0.54387(3) 0.15338(7) 0.243178(12) Uani 0.03087(19) 4 1 d . . .
S4 S 0.86871(3) -0.28288(7) 0.202602(13) Uani 0.02645(18) 4 1 d . . .
N5 N 0.60779(10) -0.05078(19) 0.19874(4) Uani 0.0230(6) 4 1 d . . .
N6 N 0.65184(10) -0.13909(19) 0.17957(4) Uani 0.0232(6) 4 1 d . . .
N7 N 0.91637(11) -0.3365(2) 0.31398(4) Uani 0.0270(6) 4 1 d . . .
N8 N 0.59447(10) -0.37378(18) 0.06459(3) Uani 0.0194(5) 4 1 d . . .
O2 O 0.72494(8) -0.11035(15) 0.21665(3) Uani 0.0209(4) 4 1 d . . .
C47 C 0.65272(12) -0.0376(2) 0.21990(4) Uani 0.0210(7) 4 1 d . . .
C48 C 0.71969(13) -0.1711(2) 0.19088(4) Uani 0.0193(6) 4 1 d . . .
C49 C 0.63112(12) 0.0435(2) 0.24450(4) Uani 0.0222(7) 4 1 d . . .
C50 C 0.66339(13) 0.0425(2) 0.27049(4) Uani 0.0226(7) 4 1 d . . .
C51 C 0.61503(14) 0.1338(3) 0.28851(5) Uani 0.0316(8) 4 1 d . . .
C52 C 0.54985(15) 0.1991(3) 0.27660(5) Uani 0.0356(9) 4 1 d . . .
C53 C 0.78848(12) -0.2584(2) 0.18098(5) Uani 0.0197(7) 4 1 d . . .
C54 C 0.80084(12) -0.3365(2) 0.15641(4) Uani 0.0206(6) 4 1 d . . .
C55 C 0.87577(13) -0.4163(3) 0.15649(5) Uani 0.0268(7) 4 1 d . . .
C56 C 0.91915(13) -0.3969(2) 0.17946(5) Uani 0.0291(8) 4 1 d . . .
C57 C 0.73267(13) -0.0510(2) 0.28065(4) Uani 0.0215(7) 4 1 d . . .
C58 C 0.80792(12) -0.0542(3) 0.26860(4) Uani 0.0246(7) 4 1 d . . .
C59 C 0.86850(13) -0.1475(3) 0.27955(5) Uani 0.0257(7) 4 1 d . . .
C60 C 0.85557(13) -0.2369(2) 0.30264(5) Uani 0.0252(7) 4 1 d . . .
C61 C 0.78155(13) -0.2319(2) 0.31533(5) Uani 0.0250(7) 4 1 d . . .
C62 C 0.72073(14) -0.1397(2) 0.30424(4) Uani 0.0254(7) 4 1 d . . .
C63 C 0.74648(12) -0.3426(2) 0.13280(4) Uani 0.0194(7) 4 1 d . . .
C64 C 0.73467(11) -0.4877(2) 0.11935(4) Uani 0.0199(6) 4 1 d . . .
C65 C 0.68426(12) -0.4992(2) 0.09741(4) Uani 0.0194(6) 4 1 d . . .
C66 C 0.64719(12) -0.3631(2) 0.08725(4) Uani 0.0199(7) 4 1 d . . .
C67 C 0.66143(12) -0.2161(2) 0.09959(4) Uani 0.0207(7) 4 1 d . . .
C68 C 0.70927(12) -0.2072(3) 0.12217(5) Uani 0.0231(7) 4 1 d . . .
C69 C 0.98518(13) -0.2791(3) 0.32736(5) Uani 0.0262(7) 4 1 d . . .
C70 C 1.01908(14) -0.1291(3) 0.32645(5) Uani 0.0336(8) 4 1 d . . .
C71 C 1.08437(15) -0.1019(3) 0.34313(6) Uani 0.0426(9) 4 1 d . . .
C72 C 1.11495(16) -0.2207(4) 0.35972(6) Uani 0.0470(11) 4 1 d . . .
C73 C 1.08208(15) -0.3707(3) 0.36004(5) Uani 0.0390(9) 4 1 d . . .
C74 C 1.01667(13) -0.4018(3) 0.34345(5) Uani 0.0279(7) 4 1 d . . .
C75 C 0.96553(14) -0.5401(3) 0.33984(5) Uani 0.0317(8) 4 1 d . . .
C76 C 0.96545(18) -0.6960(3) 0.35039(5) Uani 0.0429(9) 4 1 d . . .
C77 C 0.90532(19) -0.7984(3) 0.34315(6) Uani 0.0475(10) 4 1 d . . .
C78 C 0.84576(18) -0.7514(3) 0.32531(6) Uani 0.0446(10) 4 1 d . . .
C79 C 0.84374(17) -0.5992(3) 0.31447(5) Uani 0.0384(9) 4 1 d . . .
C80 C 0.90431(14) -0.4942(3) 0.32200(4) Uani 0.0287(7) 4 1 d . . .
C81 C 0.60783(12) -0.4643(2) 0.04127(4) Uani 0.0196(6) 4 1 d . . .
C82 C 0.67396(14) -0.5566(2) 0.03421(5) Uani 0.0243(7) 4 1 d . . .
C83 C 0.67306(15) -0.6326(2) 0.00936(5) Uani 0.0303(8) 4 1 d . . .
C84 C 0.60820(16) -0.6159(3) -0.00833(5) Uani 0.0354(9) 4 1 d . . .
C85 C 0.54255(14) -0.5249(2) -0.00134(5) Uani 0.0295(8) 4 1 d . . .
C86 C 0.54188(12) -0.4483(2) 0.02391(4) Uani 0.0218(7) 4 1 d . . .
C87 C 0.48471(12) -0.3462(2) 0.03732(4) Uani 0.0217(7) 4 1 d . . .
C88 C 0.40811(14) -0.2950(3) 0.03089(5) Uani 0.0285(7) 4 1 d . . .
C89 C 0.36688(13) -0.1992(3) 0.04870(6) Uani 0.0312(8) 4 1 d . . .
C90 C 0.40128(13) -0.1555(2) 0.07319(5) Uani 0.0283(8) 4 1 d . . .
C91 C 0.47762(13) -0.2047(2) 0.08043(4) Uani 0.0224(7) 4 1 d . . .
C92 C 0.51902(12) -0.3010(2) 0.06233(4) Uani 0.0188(6) 4 1 d . . .
H5 H 0.113154 0.651164 -0.059095 Uiso 0.0398 4 1 d . . .
H6 H 0.231089 0.760243 -0.037643 Uiso 0.0474 4 1 d . . .
H9 H -0.158343 0.026545 0.106374 Uiso 0.0323 4 1 d . . .
H10 H -0.234546 0.061995 0.065233 Uiso 0.0347 4 1 d . . .
H12 H -0.080177 0.529202 -0.004506 Uiso 0.0298 4 1 d . . .
H13 H -0.186115 0.382768 -0.023239 Uiso 0.0333 4 1 d . . .
H15 H -0.040653 0.22844 -0.083479 Uiso 0.039 4 1 d . . .
H16 H 0.06454 0.373931 -0.065075 Uiso 0.0329 4 1 d . . .
H18 H 0.020739 0.397372 0.116255 Uiso 0.0231 4 1 d . . .
H19 H 0.099453 0.382006 0.15543 Uiso 0.0236 4 1 d . . .
H21 H 0.063437 -0.098468 0.158038 Uiso 0.0255 4 1 d . . .
H22 H -0.025669 -0.078294 0.121821 Uiso 0.0237 4 1 d . . .
H24 H -0.075154 -0.046371 -0.057308 Uiso 0.0532 4 1 d . . .
H25 H -0.084488 -0.299808 -0.077751 Uiso 0.0664 4 1 d . . .
H26 H -0.188223 -0.361221 -0.107208 Uiso 0.0712 4 1 d . . .
H27 H -0.286788 -0.174265 -0.11753 Uiso 0.057 4 1 d . . .
H30 H -0.381226 0.106649 -0.122409 Uiso 0.0439 4 1 d . . .
H31 H -0.434633 0.362371 -0.119062 Uiso 0.0486 4 1 d . . .
H32 H -0.37759 0.552841 -0.089976 Uiso 0.0509 4 1 d . . .
H33 H -0.262242 0.491243 -0.06461 Uiso 0.044 4 1 d . . .
H36 H 0.236431 0.32978 0.150833 Uiso 0.0285 4 1 d . . .
H37 H 0.365795 0.413687 0.163212 Uiso 0.0353 4 1 d . . .
H38 H 0.421491 0.340412 0.205074 Uiso 0.0389 4 1 d . . .
H39 H 0.350082 0.178986 0.235039 Uiso 0.0364 4 1 d . . .
H42 H 0.23393 -0.012499 0.261762 Uiso 0.0378 4 1 d . . .
H43 H 0.121315 -0.163971 0.273176 Uiso 0.0411 4 1 d . . .
H44 H 0.016069 -0.194853 0.242499 Uiso 0.0345 4 1 d . . .
H45 H 0.016744 -0.064713 0.200639 Uiso 0.0278 4 1 d . . .
H51 H 0.627525 0.147704 0.307327 Uiso 0.0379 4 1 d . . .
H52 H 0.511375 0.263953 0.28597 Uiso 0.0427 4 1 d . . .
H55 H 0.894302 -0.47909 0.141481 Uiso 0.0322 4 1 d . . .
H56 H 0.971429 -0.441398 0.182362 Uiso 0.035 4 1 d . . .
H58 H 0.817972 0.008281 0.25267 Uiso 0.0295 4 1 d . . .
H59 H 0.920056 -0.149876 0.270957 Uiso 0.0309 4 1 d . . .
H61 H 0.772436 -0.291635 0.331631 Uiso 0.03 4 1 d . . .
H62 H 0.669392 -0.136842 0.312971 Uiso 0.0305 4 1 d . . .
H64 H 0.762339 -0.581303 0.125557 Uiso 0.0239 4 1 d . . .
H65 H 0.674684 -0.601141 0.089118 Uiso 0.0232 4 1 d . . .
H67 H 0.637761 -0.120882 0.092298 Uiso 0.0248 4 1 d . . .
H68 H 0.71726 -0.105736 0.130808 Uiso 0.0277 4 1 d . . .
H70 H 0.998389 -0.047137 0.314794 Uiso 0.0404 4 1 d . . .
H71 H 1.109027 0.001732 0.343204 Uiso 0.0511 4 1 d . . .
H72 H 1.159905 -0.197558 0.371181 Uiso 0.0563 4 1 d . . .
H73 H 1.10378 -0.452675 0.371487 Uiso 0.0468 4 1 d . . .
H76 H 1.007006 -0.73013 0.362504 Uiso 0.0515 4 1 d . . .
H77 H 0.904361 -0.90449 0.350531 Uiso 0.057 4 1 d . . .
H78 H 0.804833 -0.826387 0.320351 Uiso 0.0536 4 1 d . . .
H79 H 0.802125 -0.567157 0.302212 Uiso 0.0461 4 1 d . . .
H82 H 0.718825 -0.567096 0.046233 Uiso 0.0292 4 1 d . . .
H83 H 0.717714 -0.69801 0.004159 Uiso 0.0364 4 1 d . . .
H84 H 0.609418 -0.668445 -0.025599 Uiso 0.0424 4 1 d . . .
H85 H 0.498097 -0.514254 -0.013531 Uiso 0.0354 4 1 d . . .
H88 H 0.383932 -0.326332 0.014078 Uiso 0.0342 4 1 d . . .
H89 H 0.314111 -0.162334 0.044181 Uiso 0.0375 4 1 d . . .
H90 H 0.371416 -0.089341 0.085446 Uiso 0.034 4 1 d . . .
H91 H 0.501019 -0.173386 0.097365 Uiso 0.0269 4 1 d . . .

loop_
_atom_site_aniso_label
_atom_site_aniso_type_symbol
_atom_site_aniso_U_11
_atom_site_aniso_U_22
_atom_site_aniso_U_33
_atom_site_aniso_U_12
_atom_site_aniso_U_13
_atom_site_aniso_U_23
S1 S 0.0221(3) 0.0352(3) 0.0375(4) -0.0086(2) -0.0020(3) -0.0053(3)
S2 S 0.0181(3) 0.0322(3) 0.0264(4) 0.0001(2) -0.0099(2) -0.0006(3)
N1 N 0.0178(10) 0.0286(10) 0.0268(11) 0.0012(7) -0.0056(9) -0.0051(8)
N2 N 0.0166(9) 0.0285(9) 0.0203(10) 0.0000(7) -0.0028(8) -0.0011(7)
N3 N 0.0294(12) 0.0391(11) 0.0245(11) -0.0048(9) -0.0060(9) -0.0038(8)
N4 N 0.0163(10) 0.0240(9) 0.0173(9) -0.0019(7) -0.0036(7) 0.0004(7)
O1 O 0.0175(8) 0.0274(7) 0.0182(8) -0.0022(6) -0.0047(6) -0.0020(6)
C1 C 0.0119(11) 0.0212(10) 0.0263(13) 0.0011(9) -0.0019(9) -0.0066(9)
C2 C 0.0183(12) 0.0205(10) 0.0204(12) 0.0046(9) -0.0038(9) -0.0040(8)
C3 C 0.0144(11) 0.0230(10) 0.0268(13) 0.0006(8) -0.0018(10) -0.0045(9)
C4 C 0.0196(12) 0.0259(11) 0.0229(12) -0.0017(9) 0.0011(9) -0.0029(9)
C5 C 0.0343(15) 0.0400(13) 0.0253(14) -0.0067(11) 0.0008(11) 0.0039(10)
C6 C 0.0315(15) 0.0437(14) 0.0433(17) -0.0112(12) 0.0075(13) 0.0081(13)
C7 C 0.0148(10) 0.0202(11) 0.0197(14) 0.0023(8) -0.0062(9) -0.0039(8)
C8 C 0.0152(11) 0.0233(11) 0.0219(12) 0.0028(8) -0.0025(9) -0.0058(9)
C9 C 0.0207(13) 0.0317(12) 0.0282(14) -0.0017(9) -0.0036(10) 0.0020(10)
C10 C 0.0186(13) 0.0342(12) 0.0340(14) -0.0038(10) -0.0023(11) -0.0039(10)
C11 C 0.0204(12) 0.0302(12) 0.0181(12) -0.0001(9) -0.0019(9) 0.0014(9)
C12 C 0.0225(12) 0.0319(12) 0.0200(12) 0.0013(9) -0.0031(9) -0.0033(9)
C13 C 0.0196(13) 0.0439(13) 0.0198(12) -0.0006(10) -0.0005(9) -0.0014(10)
C14 C 0.0239(12) 0.0362(12) 0.0194(14) -0.0050(10) -0.0053(10) 0.0009(10)
C15 C 0.0272(13) 0.0448(13) 0.0255(14) 0.0013(11) -0.0018(11) -0.0079(11)
C16 C 0.0194(13) 0.0449(13) 0.0180(12) -0.0012(10) -0.0004(10) -0.0051(10)
C17 C 0.0130(11) 0.0255(10) 0.0185(11) 0.0023(8) 0.0012(9) -0.0025(8)
C18 C 0.0202(11) 0.0218(10) 0.0157(12) 0.0024(9) 0.0004(9) -0.0002(9)
C19 C 0.0205(11) 0.0177(9) 0.0208(13) 0.0002(9) -0.0002(9) -0.0034(9)
C20 C 0.0126(11) 0.0255(11) 0.0168(11) 0.0007(8) -0.0006(9) -0.0014(8)
C21 C 0.0204(12) 0.0219(10) 0.0213(12) 0.0011(8) -0.0003(10) 0.0015(8)
C22 C 0.0167(11) 0.0220(10) 0.0207(12) -0.0011(8) -0.0012(9) -0.0048(8)
C23 C 0.0299(14) 0.0372(13) 0.0291(14) -0.0070(10) 0.0053(11) -0.0023(10)
C24 C 0.0425(17) 0.0447(15) 0.0458(18) -0.0026(12) 0.0030(13) -0.0014(12)
C25 C 0.054(2) 0.0432(16) 0.068(2) -0.0011(14) 0.0187(17) -0.0016(15)
C26 C 0.059(2) 0.0414(18) 0.077(3) -0.0124(15) 0.0212(19) -0.0161(15)
C27 C 0.0459(18) 0.0540(16) 0.0425(17) -0.0242(14) 0.0123(13) -0.0156(13)
C28 C 0.0314(14) 0.0429(13) 0.0266(13) -0.0191(11) 0.0082(11) -0.0050(10)
C29 C 0.0279(14) 0.0432(13) 0.0213(13) -0.0126(11) 0.0064(11) -0.0026(10)
C30 C 0.0308(15) 0.0602(17) 0.0187(14) -0.0210(13) 0.0006(11) -0.0022(12)
C31 C 0.0247(14) 0.0685(17) 0.0283(15) -0.0154(12) -0.0079(11) 0.0155(13)
C32 C 0.0323(15) 0.0506(15) 0.0444(16) -0.0050(12) -0.0074(13) 0.0157(12)
C33 C 0.0338(15) 0.0425(14) 0.0337(15) -0.0062(11) -0.0087(12) 0.0014(11)
C34 C 0.0217(12) 0.0421(13) 0.0213(13) -0.0089(10) -0.0015(10) 0.0001(9)
C35 C 0.0169(11) 0.0211(10) 0.0220(12) 0.0026(8) -0.0028(9) -0.0052(9)
C36 C 0.0203(12) 0.0226(11) 0.0282(14) 0.0013(9) 0.0006(10) -0.0027(9)
C37 C 0.0242(13) 0.0202(10) 0.0439(16) -0.0037(10) 0.0029(11) -0.0051(10)
C38 C 0.0195(13) 0.0301(12) 0.0476(18) -0.0022(9) -0.0090(12) -0.0096(12)
C39 C 0.0277(13) 0.0293(11) 0.0339(15) 0.0059(10) -0.0110(11) -0.0054(10)
C40 C 0.0197(12) 0.0220(10) 0.0248(12) 0.0062(9) -0.0033(9) -0.0050(9)
C41 C 0.0241(13) 0.0230(11) 0.0202(12) 0.0086(9) -0.0040(10) -0.0040(9)
C42 C 0.0360(15) 0.0345(13) 0.0240(14) 0.0093(11) -0.0068(11) -0.0001(10)
C43 C 0.0462(17) 0.0349(13) 0.0217(13) 0.0114(11) 0.0071(12) 0.0055(10)
C44 C 0.0305(14) 0.0242(11) 0.0316(14) 0.0046(9) 0.0089(11) -0.0009(10)
C45 C 0.0204(12) 0.0250(11) 0.0240(13) 0.0047(9) 0.0043(10) -0.0017(9)
C46 C 0.0218(11) 0.0161(10) 0.0212(12) 0.0052(8) 0.0000(9) -0.0022(8)
S3 S 0.0222(3) 0.0346(3) 0.0358(4) 0.0084(2) -0.0014(3) 0.0085(3)
S4 S 0.0188(3) 0.0326(3) 0.0279(4) -0.0001(2) -0.0098(3) 0.0012(3)
N5 N 0.0191(10) 0.0268(9) 0.0231(11) -0.0003(8) -0.0021(8) 0.0034(8)
N6 N 0.0161(10) 0.0271(9) 0.0264(11) -0.0007(7) -0.0029(8) 0.0032(8)
N7 N 0.0207(10) 0.0330(10) 0.0272(11) 0.0030(8) -0.0075(8) -0.0010(8)
N8 N 0.0190(10) 0.0212(9) 0.0180(10) 0.0011(7) -0.0041(8) -0.0013(7)
O2 O 0.0155(8) 0.0261(7) 0.0211(8) 0.0018(6) -0.0038(6) 0.0007(6)
C47 C 0.0172(12) 0.0230(10) 0.0227(12) -0.0016(9) -0.0023(9) 0.0072(9)
C48 C 0.0190(12) 0.0220(10) 0.0170(12) -0.0048(8) -0.0032(9) 0.0057(8)
C49 C 0.0191(11) 0.0202(10) 0.0273(13) 0.0008(8) 0.0000(10) 0.0061(9)
C50 C 0.0177(11) 0.0251(11) 0.0252(13) -0.0015(9) 0.0022(9) 0.0036(9)
C51 C 0.0308(14) 0.0350(13) 0.0291(14) 0.0034(10) 0.0025(11) 0.0027(10)
C52 C 0.0319(15) 0.0356(13) 0.0394(16) 0.0113(11) 0.0074(12) 0.0064(12)
C53 C 0.0126(10) 0.0242(11) 0.0224(14) -0.0051(9) -0.0086(9) 0.0041(8)
C54 C 0.0158(11) 0.0222(10) 0.0239(12) -0.0023(9) -0.0036(9) 0.0041(9)
C55 C 0.0197(13) 0.0337(12) 0.0271(14) 0.0035(9) -0.0004(10) 0.0012(10)
C56 C 0.0163(13) 0.0339(12) 0.0372(15) 0.0022(9) -0.0059(11) 0.0027(10)
C57 C 0.0204(12) 0.0249(10) 0.0192(12) -0.0007(9) -0.0028(9) -0.0014(9)
C58 C 0.0236(13) 0.0322(12) 0.0180(12) -0.0015(9) -0.0016(9) 0.0043(9)
C59 C 0.0170(12) 0.0364(12) 0.0237(13) 0.0008(9) 0.0016(9) -0.0007(10)
C60 C 0.0229(12) 0.0307(12) 0.0219(14) 0.0026(10) -0.0064(10) -0.0006(9)
C61 C 0.0242(12) 0.0339(12) 0.0170(12) -0.0025(10) -0.0020(10) 0.0073(9)
C62 C 0.0209(12) 0.0328(12) 0.0225(12) -0.0011(9) 0.0010(10) -0.0003(9)
C63 C 0.0149(11) 0.0255(11) 0.0179(12) -0.0032(9) -0.0017(9) 0.0039(9)
C64 C 0.0148(11) 0.0238(10) 0.0210(12) 0.0026(8) 0.0013(9) 0.0047(9)
C65 C 0.0182(11) 0.0205(10) 0.0194(12) -0.0033(8) 0.0026(9) 0.0012(8)
C66 C 0.0149(11) 0.0242(11) 0.0205(12) -0.0028(8) 0.0005(9) 0.0022(8)
C67 C 0.0202(11) 0.0207(10) 0.0211(13) 0.0004(9) -0.0027(9) 0.0051(9)
C68 C 0.0233(12) 0.0218(10) 0.0242(13) -0.0025(9) 0.0004(10) 0.0010(9)
C69 C 0.0209(12) 0.0402(12) 0.0175(13) 0.0050(10) 0.0006(9) -0.0046(10)
C70 C 0.0248(13) 0.0434(14) 0.0327(15) 0.0037(11) 0.0024(11) -0.0087(11)
C71 C 0.0291(15) 0.0593(17) 0.0392(16) -0.0035(13) 0.0064(13) -0.0217(13)
C72 C 0.0211(14) 0.092(2) 0.0282(17) 0.0057(15) -0.0030(12) -0.0200(15)
C73 C 0.0278(14) 0.0691(18) 0.0201(13) 0.0153(13) 0.0007(11) -0.0043(12)
C74 C 0.0226(12) 0.0445(13) 0.0165(11) 0.0137(10) 0.0011(10) -0.0047(9)
C75 C 0.0316(14) 0.0397(13) 0.0238(13) 0.0135(11) 0.0049(10) -0.0015(10)
C76 C 0.0545(19) 0.0453(15) 0.0289(15) 0.0302(14) 0.0100(13) 0.0043(12)
C77 C 0.070(2) 0.0329(14) 0.0397(17) 0.0147(14) 0.0185(15) 0.0046(12)
C78 C 0.0626(19) 0.0348(15) 0.0365(16) -0.0057(12) 0.0048(15) -0.0072(11)
C79 C 0.0438(16) 0.0393(13) 0.0323(14) -0.0030(11) -0.0043(12) -0.0022(10)
C80 C 0.0331(14) 0.0317(12) 0.0214(12) 0.0081(10) -0.0011(10) -0.0001(9)
C81 C 0.0212(11) 0.0190(10) 0.0184(12) -0.0053(9) 0.0012(9) 0.0025(8)
C82 C 0.0243(13) 0.0224(11) 0.0261(13) -0.0021(9) 0.0039(10) 0.0037(9)
C83 C 0.0342(15) 0.0265(12) 0.0302(14) -0.0051(10) 0.0106(12) -0.0003(10)
C84 C 0.0528(18) 0.0303(12) 0.0230(14) -0.0114(11) 0.0066(12) -0.0061(10)
C85 C 0.0331(14) 0.0340(12) 0.0213(13) -0.0111(11) -0.0055(11) 0.0010(10)
C86 C 0.0224(12) 0.0214(10) 0.0215(12) -0.0066(9) -0.0002(9) 0.0036(9)
C87 C 0.0190(12) 0.0229(10) 0.0233(12) -0.0037(9) -0.0034(9) 0.0084(8)
C88 C 0.0253(13) 0.0284(11) 0.0318(15) -0.0055(10) -0.0090(11) 0.0084(11)
C89 C 0.0187(13) 0.0272(12) 0.0477(18) -0.0025(9) -0.0052(11) 0.0069(11)
C90 C 0.0211(12) 0.0238(11) 0.0400(15) 0.0010(10) 0.0034(11) 0.0022(10)
C91 C 0.0257(13) 0.0209(10) 0.0205(12) -0.0026(9) 0.0003(10) 0.0029(9)
C92 C 0.0151(11) 0.0184(10) 0.0229(13) -0.0017(8) -0.0033(9) 0.0055(9)

loop_
_atom_type_symbol
_atom_type_scat_dispersion_real
_atom_type_scat_dispersion_imag
_atom_type_scat_source
C 0.0033 0.0016 'International Tables Vol C tables 4.2.6.8 and 6.1.1.1'
H 0.0000 0.0000 'International Tables Vol C tables 4.2.6.8 and 6.1.1.1'
N 0.0061 0.0033 'International Tables Vol C tables 4.2.6.8 and 6.1.1.1'
O 0.0106 0.0060 'International Tables Vol C tables 4.2.6.8 and 6.1.1.1'
S 0.1246 0.1234 'International Tables Vol C tables 4.2.6.8 and 6.1.1.1'

loop_
_geom_angle_atom_site_label_1
_geom_angle_atom_site_label_2
_geom_angle_atom_site_label_3
_geom_angle_site_symmetry_1
_geom_angle_site_symmetry_2
_geom_angle_site_symmetry_3
_geom_angle
C3 S1 C6 . . . 91.51(11)
C7 S2 C10 . . . 91.68(11)
N2 N1 C1 . . . 106.65(16)
N1 N2 C2 . . . 106.11(16)
C14 N3 C23 . . . 123.77(19)
C14 N3 C34 . . . 125.06(18)
C23 N3 C34 . . . 107.96(18)
C20 N4 C35 . . . 126.60(17)
C20 N4 C46 . . . 125.12(16)
C35 N4 C46 . . . 108.26(16)
C1 O1 C2 . . . 102.69(16)
N1 C1 O1 . . . 112.37(18)
N1 C1 C3 . . . 124.95(18)
O1 C1 C3 . . . 122.68(18)
N2 C2 O1 . . . 112.18(17)
N2 C2 C7 . . . 131.07(19)
O1 C2 C7 . . . 116.75(18)
S1 C3 C1 . . . 114.95(15)
S1 C3 C4 . . . 111.45(16)
C1 C3 C4 . . . 133.29(19)
C3 C4 C5 . . . 111.13(19)
C3 C4 C11 . . . 127.40(19)
C5 C4 C11 . . . 121.1(2)
C4 C5 C6 . . . 113.9(2)
C4 C5 H5 . . . 123.03
C6 C5 H5 . . . 123.03
S1 C6 C5 . . . 111.97(19)
S1 C6 H6 . . . 124.02
C5 C6 H6 . . . 124.02
S2 C7 C2 . . . 118.19(17)
S2 C7 C8 . . . 111.33(14)
C2 C7 C8 . . . 130.39(19)
C7 C8 C9 . . . 111.34(19)
C7 C8 C17 . . . 127.70(18)
C9 C8 C17 . . . 120.96(19)
C8 C9 C10 . . . 113.7(2)
C8 C9 H9 . . . 123.15
C10 C9 H9 . . . 123.15
S2 C10 C9 . . . 111.93(17)
S2 C10 H10 . . . 124.03
C9 C10 H10 . . . 124.03
C4 C11 C12 . . . 124.82(19)
C4 C11 C16 . . . 117.07(19)
C12 C11 C16 . . . 118.1(2)
C11 C12 C13 . . . 120.4(2)
C11 C12 H12 . . . 119.82
C13 C12 H12 . . . 119.82
C12 C13 C14 . . . 120.6(2)
C12 C13 H13 . . . 119.72
C14 C13 H13 . . . 119.72
N3 C14 C13 . . . 121.6(2)
N3 C14 C15 . . . 119.0(2)
C13 C14 C15 . . . 119.4(2)
C14 C15 C16 . . . 120.1(2)
C14 C15 H15 . . . 119.97
C16 C15 H15 . . . 119.97
C11 C16 C15 . . . 121.5(2)
C11 C16 H16 . . . 119.26
C15 C16 H16 . . . 119.27
C8 C17 C18 . . . 122.49(18)
C8 C17 C22 . . . 119.60(17)
C18 C17 C22 . . . 117.87(18)
C17 C18 C19 . . . 121.12(19)
C17 C18 H18 . . . 119.44
C19 C18 H18 . . . 119.44
C18 C19 C20 . . . 120.06(19)
C18 C19 H19 . . . 119.97
C20 C19 H19 . . . 119.97
N4 C20 C19 . . . 120.55(17)
N4 C20 C21 . . . 119.92(17)
C19 C20 C21 . . . 119.53(19)
C20 C21 C22 . . . 120.02(18)
C20 C21 H21 . . . 119.99
C22 C21 H21 . . . 119.99
C17 C22 C21 . . . 121.23(18)
C17 C22 H22 . . . 119.39
C21 C22 H22 . . . 119.38
N3 C23 C24 . . . 128.9(2)
N3 C23 C28 . . . 108.6(2)
C24 C23 C28 . . . 122.5(2)
C23 C24 C25 . . . 116.7(3)
C23 C24 H24 . . . 121.64
C25 C24 H24 . . . 121.64
C24 C25 C26 . . . 121.8(3)
C24 C25 H25 . . . 119.11
C26 C25 H25 . . . 119.11
C25 C26 C27 . . . 121.3(3)
C25 C26 H26 . . . 119.37
C27 C26 H26 . . . 119.36
C26 C27 C28 . . . 119.0(3)
C26 C27 H27 . . . 120.5
C28 C27 H27 . . . 120.5
C23 C28 C27 . . . 118.7(2)
C23 C28 C29 . . . 107.6(2)
C27 C28 C29 . . . 133.8(2)
C28 C29 C30 . . . 133.6(2)
C28 C29 C34 . . . 107.0(2)
C30 C29 C34 . . . 119.4(2)
C29 C30 C31 . . . 119.1(2)
C29 C30 H30 . . . 120.46
C31 C30 H30 . . . 120.46
C30 C31 C32 . . . 121.1(2)
C30 C31 H31 . . . 119.44
C32 C31 H31 . . . 119.44
C31 C32 C33 . . . 120.8(2)
C31 C32 H32 . . . 119.58
C33 C32 H32 . . . 119.58
C32 C33 C34 . . . 118.1(2)
C32 C33 H33 . . . 120.97
C34 C33 H33 . . . 120.97
N3 C34 C29 . . . 108.91(19)
N3 C34 C33 . . . 129.5(2)
C29 C34 C33 . . . 121.5(2)
N4 C35 C36 . . . 129.7(2)
N4 C35 C40 . . . 108.28(17)
C36 C35 C40 . . . 121.98(19)
C35 C36 C37 . . . 117.6(2)
C35 C36 H36 . . . 121.18
C37 C36 H36 . . . 121.18
C36 C37 C38 . . . 121.5(2)
C36 C37 H37 . . . 119.28
C38 C37 H37 . . . 119.27
C37 C38 C39 . . . 120.5(2)
C37 C38 H38 . . . 119.73
C39 C38 H38 . . . 119.73
C38 C39 C40 . . . 119.4(2)
C38 C39 H39 . . . 120.29
C40 C39 H39 . . . 120.29
C35 C40 C39 . . . 118.97(19)
C35 C40 C41 . . . 107.82(18)
C39 C40 C41 . . . 133.2(2)
C40 C41 C42 . . . 133.8(2)
C40 C41 C46 . . . 106.56(18)
C42 C41 C46 . . . 119.62(19)
C41 C42 C43 . . . 118.9(2)
C41 C42 H42 . . . 120.58
C43 C42 H42 . . . 120.57
C42 C43 C44 . . . 120.7(2)
C42 C43 H43 . . . 119.65
C44 C43 H43 . . . 119.65
C43 C44 C45 . . . 121.8(2)
C43 C44 H44 . . . 119.11
C45 C44 H44 . . . 119.1
C44 C45 C46 . . . 118.0(2)
C44 C45 H45 . . . 121
C46 C45 H45 . . . 121
N4 C46 C41 . . . 109.06(17)
N4 C46 C45 . . . 129.88(19)
C41 C46 C45 . . . 121.02(19)
C49 S3 C52 . . . 91.94(11)
C53 S4 C56 . . . 91.99(11)
N6 N5 C47 . . . 106.60(16)
N5 N6 C48 . . . 106.01(16)
C60 N7 C69 . . . 124.32(18)
C60 N7 C80 . . . 124.22(18)
C69 N7 C80 . . . 107.90(18)
C66 N8 C81 . . . 125.62(16)
C66 N8 C92 . . . 126.08(17)
C81 N8 C92 . . . 108.25(16)
C47 O2 C48 . . . 102.61(15)
N5 C47 O2 . . . 112.41(18)
N5 C47 C49 . . . 125.36(19)
O2 C47 C49 . . . 122.22(18)
N6 C48 O2 . . . 112.37(17)
N6 C48 C53 . . . 130.90(19)
O2 C48 C53 . . . 116.73(18)
S3 C49 C47 . . . 115.57(16)
S3 C49 C50 . . . 111.41(15)
C47 C49 C50 . . . 132.81(19)
C49 C50 C51 . . . 110.72(19)
C49 C50 C57 . . . 128.08(19)
C51 C50 C57 . . . 120.88(19)
C50 C51 C52 . . . 113.7(2)
C50 C51 H51 . . . 123.17
C52 C51 H51 . . . 123.17
S3 C52 C51 . . . 112.27(19)
S3 C52 H52 . . . 123.86
C51 C52 H52 . . . 123.87
S4 C53 C48 . . . 117.84(17)
S4 C53 C54 . . . 111.61(15)
C48 C53 C54 . . . 130.5(2)
C53 C54 C55 . . . 110.42(19)
C53 C54 C63 . . . 127.73(18)
C55 C54 C63 . . . 121.84(19)
C54 C55 C56 . . . 114.7(2)
C54 C55 H55 . . . 122.67
C56 C55 H55 . . . 122.67
S4 C56 C55 . . . 111.29(17)
S4 C56 H56 . . . 124.35
C55 C56 H56 . . . 124.35
C50 C57 C58 . . . 124.71(19)
C50 C57 C62 . . . 116.85(19)
C58 C57 C62 . . . 118.43(19)
C57 C58 C59 . . . 120.19(19)
C57 C58 H58 . . . 119.9
C59 C58 H58 . . . 119.9
C58 C59 C60 . . . 120.8(2)
C58 C59 H59 . . . 119.58
C60 C59 H59 . . . 119.58
N7 C60 C59 . . . 122.0(2)
N7 C60 C61 . . . 118.3(2)
C59 C60 C61 . . . 119.8(2)
C60 C61 C62 . . . 119.4(2)
C60 C61 H61 . . . 120.32
C62 C61 H61 . . . 120.32
C57 C62 C61 . . . 121.4(2)
C57 C62 H62 . . . 119.31
C61 C62 H62 . . . 119.31
C54 C63 C64 . . . 119.43(17)
C54 C63 C68 . . . 122.82(18)
C64 C63 C68 . . . 117.65(19)
C63 C64 C65 . . . 121.43(18)
C63 C64 H64 . . . 119.28
C65 C64 H64 . . . 119.29
C64 C65 C66 . . . 119.96(18)
C64 C65 H65 . . . 120.02
C66 C65 H65 . . . 120.02
N8 C66 C65 . . . 120.43(17)
N8 C66 C67 . . . 120.24(17)
C65 C66 C67 . . . 119.33(19)
C66 C67 C68 . . . 120.14(19)
C66 C67 H67 . . . 119.93
C68 C67 H67 . . . 119.93
C63 C68 C67 . . . 121.35(19)
C63 C68 H68 . . . 119.33
C67 C68 H68 . . . 119.32
N7 C69 C70 . . . 129.1(2)
N7 C69 C74 . . . 108.79(19)
C70 C69 C74 . . . 122.1(2)
C69 C70 C71 . . . 117.0(2)
C69 C70 H70 . . . 121.51
C71 C70 H70 . . . 121.51
C70 C71 C72 . . . 121.6(3)
C70 C71 H71 . . . 119.22
C72 C71 H71 . . . 119.22
C71 C72 C73 . . . 121.1(3)
C71 C72 H72 . . . 119.44
C73 C72 H72 . . . 119.44
C72 C73 C74 . . . 118.6(2)
C72 C73 H73 . . . 120.68
C74 C73 H73 . . . 120.68
C69 C74 C73 . . . 119.5(2)
C69 C74 C75 . . . 107.13(19)
C73 C74 C75 . . . 133.2(2)
C74 C75 C76 . . . 134.2(2)
C74 C75 C80 . . . 106.73(19)
C76 C75 C80 . . . 119.1(2)
C75 C76 C77 . . . 119.1(2)
C75 C76 H76 . . . 120.46
C77 C76 H76 . . . 120.46
C76 C77 C78 . . . 121.0(2)
C76 C77 H77 . . . 119.51
C78 C77 H77 . . . 119.51
C77 C78 C79 . . . 121.7(3)
C77 C78 H78 . . . 119.14
C79 C78 H78 . . . 119.14
C78 C79 C80 . . . 117.4(2)
C78 C79 H79 . . . 121.28
C80 C79 H79 . . . 121.28
N7 C80 C75 . . . 109.43(19)
N7 C80 C79 . . . 128.9(2)
C75 C80 C79 . . . 121.7(2)
N8 C81 C82 . . . 129.36(19)
N8 C81 C86 . . . 109.10(17)
C82 C81 C86 . . . 121.54(19)
C81 C82 C83 . . . 118.0(2)
C81 C82 H82 . . . 121.02
C83 C82 H82 . . . 121.02
C82 C83 C84 . . . 121.1(2)
C82 C83 H83 . . . 119.44
C84 C83 H83 . . . 119.44
C83 C84 C85 . . . 121.0(2)
C83 C84 H84 . . . 119.52
C85 C84 H84 . . . 119.52
C84 C85 C86 . . . 118.8(2)
C84 C85 H85 . . . 120.6
C86 C85 H85 . . . 120.6
C81 C86 C85 . . . 119.60(19)
C81 C86 C87 . . . 107.18(18)
C85 C86 C87 . . . 133.2(2)
C86 C87 C88 . . . 133.5(2)
C86 C87 C92 . . . 106.98(18)
C88 C87 C92 . . . 119.44(19)
C87 C88 C89 . . . 119.7(2)
C87 C88 H88 . . . 120.14
C89 C88 H88 . . . 120.14
C88 C89 C90 . . . 120.3(2)
C88 C89 H89 . . . 119.86
C90 C89 H89 . . . 119.86
C89 C90 C91 . . . 121.8(2)
C89 C90 H90 . . . 119.11
C91 C90 H90 . . . 119.12
C90 C91 C92 . . . 117.7(2)
C90 C91 H91 . . . 121.16
C92 C91 H91 . . . 121.16
N8 C92 C87 . . . 108.47(17)
N8 C92 C91 . . . 130.37(19)
C87 C92 C91 . . . 121.11(19)

loop_
_geom_bond_atom_site_label_1
_geom_bond_atom_site_label_2
_geom_bond_site_symmetry_1
_geom_bond_site_symmetry_2
_geom_bond_distance
S1 C3 . . 1.733(2)
S1 C6 . . 1.706(3)
S2 C7 . . 1.733(2)
S2 C10 . . 1.705(2)
N1 N2 . . 1.408(2)
N1 C1 . . 1.297(3)
N2 C2 . . 1.291(3)
N3 C14 . . 1.427(3)
N3 C23 . . 1.412(3)
N3 C34 . . 1.393(3)
N4 C20 . . 1.424(3)
N4 C35 . . 1.403(3)
N4 C46 . . 1.398(3)
O1 C1 . . 1.356(2)
O1 C2 . . 1.382(2)
C1 C3 . . 1.441(3)
C2 C7 . . 1.438(3)
C3 C4 . . 1.384(3)
C4 C5 . . 1.414(3)
C4 C11 . . 1.482(3)
C5 C6 . . 1.355(4)
C5 H5 . . 0.96
C6 H6 . . 0.96
C7 C8 . . 1.379(3)
C8 C9 . . 1.421(3)
C8 C17 . . 1.485(3)
C9 C10 . . 1.354(3)
C9 H9 . . 0.96
C10 H10 . . 0.96
C11 C12 . . 1.388(3)
C11 C16 . . 1.399(3)
C12 C13 . . 1.390(3)
C12 H12 . . 0.96
C13 C14 . . 1.386(3)
C13 H13 . . 0.96
C14 C15 . . 1.380(3)
C15 C16 . . 1.374(3)
C15 H15 . . 0.96
C16 H16 . . 0.96
C17 C18 . . 1.395(3)
C17 C22 . . 1.401(3)
C18 C19 . . 1.391(3)
C18 H18 . . 0.96
C19 C20 . . 1.386(3)
C19 H19 . . 0.96
C20 C21 . . 1.395(3)
C21 C22 . . 1.382(3)
C21 H21 . . 0.96
C22 H22 . . 0.96
C23 C24 . . 1.390(3)
C23 C28 . . 1.402(3)
C24 C25 . . 1.384(4)
C24 H24 . . 0.96
C25 C26 . . 1.382(5)
C25 H25 . . 0.96
C26 C27 . . 1.370(4)
C26 H26 . . 0.96
C27 C28 . . 1.401(3)
C27 H27 . . 0.96
C28 C29 . . 1.432(3)
C29 C30 . . 1.397(3)
C29 C34 . . 1.414(3)
C30 C31 . . 1.366(4)
C30 H30 . . 0.96
C31 C32 . . 1.403(4)
C31 H31 . . 0.96
C32 C33 . . 1.387(4)
C32 H32 . . 0.96
C33 C34 . . 1.378(3)
C33 H33 . . 0.96
C35 C36 . . 1.388(3)
C35 C40 . . 1.407(3)
C36 C37 . . 1.386(3)
C36 H36 . . 0.96
C37 C38 . . 1.404(4)
C37 H37 . . 0.96
C38 C39 . . 1.372(3)
C38 H38 . . 0.96
C39 C40 . . 1.407(3)
C39 H39 . . 0.96
C40 C41 . . 1.437(3)
C41 C42 . . 1.403(3)
C41 C46 . . 1.410(3)
C42 C43 . . 1.374(3)
C42 H42 . . 0.96
C43 C44 . . 1.393(3)
C43 H43 . . 0.96
C44 C45 . . 1.376(3)
C44 H44 . . 0.96
C45 C46 . . 1.390(3)
C45 H45 . . 0.96
S3 C49 . . 1.725(2)
S3 C52 . . 1.698(3)
S4 C53 . . 1.726(2)
S4 C56 . . 1.711(2)
N5 N6 . . 1.409(2)
N5 C47 . . 1.292(3)
N6 C48 . . 1.291(3)
N7 C60 . . 1.429(3)
N7 C69 . . 1.410(3)
N7 C80 . . 1.393(3)
N8 C66 . . 1.427(3)
N8 C81 . . 1.397(3)
N8 C92 . . 1.404(3)
O2 C47 . . 1.361(2)
O2 C48 . . 1.374(2)
C47 C49 . . 1.438(3)
C48 C53 . . 1.447(3)
C49 C50 . . 1.392(3)
C50 C51 . . 1.425(3)
C50 C57 . . 1.485(3)
C51 C52 . . 1.353(3)
C51 H51 . . 0.96
C52 H52 . . 0.96
C53 C54 . . 1.394(3)
C54 C55 . . 1.418(3)
C54 C63 . . 1.479(3)
C55 C56 . . 1.356(3)
C55 H55 . . 0.96
C56 H56 . . 0.96
C57 C58 . . 1.391(3)
C57 C62 . . 1.396(3)
C58 C59 . . 1.387(3)
C58 H58 . . 0.96
C59 C60 . . 1.382(3)
C59 H59 . . 0.96
C60 C61 . . 1.387(3)
C61 C62 . . 1.388(3)
C61 H61 . . 0.96
C62 H62 . . 0.96
C63 C64 . . 1.398(3)
C63 C68 . . 1.395(3)
C64 C65 . . 1.376(3)
C64 H64 . . 0.96
C65 C66 . . 1.390(3)
C65 H65 . . 0.96
C66 C67 . . 1.394(3)
C67 C68 . . 1.374(3)
C67 H67 . . 0.96
C68 H68 . . 0.96
C69 C70 . . 1.379(3)
C69 C74 . . 1.401(3)
C70 C71 . . 1.386(4)
C70 H70 . . 0.96
C71 C72 . . 1.387(4)
C71 H71 . . 0.96
C72 C73 . . 1.371(4)
C72 H72 . . 0.96
C73 C74 . . 1.390(3)
C73 H73 . . 0.96
C74 C75 . . 1.450(3)
C75 C76 . . 1.405(3)
C75 C80 . . 1.403(3)
C76 C77 . . 1.368(4)
C76 H76 . . 0.96
C77 C78 . . 1.386(4)
C77 H77 . . 0.96
C78 C79 . . 1.382(3)
C78 H78 . . 0.96
C79 C80 . . 1.390(3)
C79 H79 . . 0.96
C81 C82 . . 1.392(3)
C81 C86 . . 1.402(3)
C82 C83 . . 1.383(3)
C82 H82 . . 0.96
C83 C84 . . 1.399(4)
C83 H83 . . 0.96
C84 C85 . . 1.379(3)
C84 H84 . . 0.96
C85 C86 . . 1.403(3)
C85 H85 . . 0.96
C86 C87 . . 1.442(3)
C87 C88 . . 1.386(3)
C87 C92 . . 1.414(3)
C88 C89 . . 1.376(3)
C88 H88 . . 0.96
C89 C90 . . 1.388(4)
C89 H89 . . 0.96
C90 C91 . . 1.387(3)
C90 H90 . . 0.96
C91 C92 . . 1.388(3)
C91 H91 . . 0.96

loop_
_geom_hbond_atom_site_label_D
_geom_hbond_atom_site_label_H
_geom_hbond_atom_site_label_A
_geom_hbond_site_symmetry_D
_geom_hbond_site_symmetry_H
_geom_hbond_site_symmetry_A
_geom_hbond_distance_DH
_geom_hbond_distance_HA
_geom_hbond_distance_DA
_geom_hbond_angle_DHA
C10 H10 N1 . . 3_455 0.96 2.42 3.321(3) 157.19
C56 H56 N5 . . 3_545 0.96 2.42 3.320(3) 156.52

loop_
_jana_cell_twin_matrix_id
_jana_cell_twin_volume_fraction
_jana_cell_twin_matrix_1_1
_jana_cell_twin_matrix_1_2
_jana_cell_twin_matrix_1_3
_jana_cell_twin_matrix_2_1
_jana_cell_twin_matrix_2_2
_jana_cell_twin_matrix_2_3
_jana_cell_twin_matrix_3_1
_jana_cell_twin_matrix_3_2
_jana_cell_twin_matrix_3_3
1 0.55(3) 1 0 0 0 1 0 0 0 1
2 0.45(3) -1 0 0 0 -1 0 0 0 -1
